data_7002112
loop_
_publ_author_name
'Xi, Zhenxing'
'Liu, Bin'
'Lu, Chunxin'
'Chen, Wanzhi'

_publ_section_title
;
 Cobalt(iii) complexes bearing bidentate, tridentate, and tetradentate
 N-heterocyclic carbenes: synthesis, X-ray structures and catalytic
 activities
;
_journal_issue 35
_journal_name_full 'Dalton Transactions'
_journal_page_first 7008
_journal_paper_doi 10.1039/b906242d
_journal_year 2009
_chemical_formula_sum 'C16 H16 Cl2 Co F6 N8 P'
_chemical_formula_weight 595.17
_chemical_name_systematic
;
?
;
_space_group_IT_number 14
_symmetry_cell_setting monoclinic
_symmetry_space_group_name_Hall '-P 2ybc'
_symmetry_space_group_name_H-M 'P 1 21/c 1'
_atom_sites_solution_hydrogens geom
_atom_sites_solution_primary direct
_atom_sites_solution_secondary difmap
_audit_creation_method SHELXL-97
_cell_angle_alpha 90.00
_cell_angle_beta 92.545(2)
_cell_angle_gamma 90.00
_cell_formula_units_Z 4
_cell_length_a 11.9506(14)
_cell_length_b 14.151(2)
_cell_length_c 13.1773(19)
_cell_measurement_temperature 298(2)
_cell_volume 2226.3(5)
_computing_cell_refinement 'Bruker SMART'
_computing_data_collection 'Bruker SMART'
_computing_data_reduction 'Bruker SAINT'
_computing_molecular_graphics 'Bruker SHELXTL'
_computing_publication_material 'Bruker SHELXTL'
_computing_structure_refinement 'Bruker SHELXTL'
_computing_structure_solution 'Bruker SHELXTL'
_diffrn_ambient_temperature 298(2)
_diffrn_measured_fraction_theta_full 0.997
_diffrn_measured_fraction_theta_max 0.997
_diffrn_radiation_monochromator graphite
_diffrn_radiation_source 'fine-focus sealed tube'
_diffrn_radiation_type MoK\a
_diffrn_radiation_wavelength 0.71073
_diffrn_reflns_av_R_equivalents 0.0309
_diffrn_reflns_av_sigmaI/netI 0.0344
_diffrn_reflns_limit_h_max 14
_diffrn_reflns_limit_h_min -14
_diffrn_reflns_limit_k_max 15
_diffrn_reflns_limit_k_min -16
_diffrn_reflns_limit_l_max 15
_diffrn_reflns_limit_l_min -10
_diffrn_reflns_number 11006
_diffrn_reflns_theta_full 25.01
_diffrn_reflns_theta_max 25.01
_diffrn_reflns_theta_min 1.71
_exptl_absorpt_coefficient_mu 1.156
_exptl_absorpt_correction_T_max 0.8549
_exptl_absorpt_correction_T_min 0.7230
_exptl_absorpt_correction_type multi-scan
_exptl_absorpt_process_details sadabs
_exptl_crystal_colour brown
_exptl_crystal_density_diffrn 1.776
_exptl_crystal_density_method 'not measured'
_exptl_crystal_description block
_exptl_crystal_F_000 1192
_exptl_crystal_size_max 0.30
_exptl_crystal_size_mid 0.18
_exptl_crystal_size_min 0.14
_refine_diff_density_max 0.355
_refine_diff_density_min -0.364
_refine_diff_density_rms 0.068
_refine_ls_extinction_method none
_refine_ls_goodness_of_fit_ref 1.091
_refine_ls_hydrogen_treatment constr
_refine_ls_matrix_type full
_refine_ls_number_parameters 346
_refine_ls_number_reflns 3900
_refine_ls_number_restraints 0
_refine_ls_restrained_S_all 1.091
_refine_ls_R_factor_all 0.0592
_refine_ls_R_factor_gt 0.0368
_refine_ls_shift/su_max 0.001
_refine_ls_shift/su_mean 0.000
_refine_ls_structure_factor_coef Fsqd
_refine_ls_weighting_details 'calc w=1/[\s^2^(Fo^2^)+(0.0473P)^2^+1.8406P] where P=(Fo^2^+2Fc^2^)/3'
_refine_ls_weighting_scheme calc
_refine_ls_wR_factor_gt 0.0879
_refine_ls_wR_factor_ref 0.1072
_reflns_number_gt 2943
_reflns_number_total 3900
_reflns_threshold_expression >2sigma(I)
_cod_data_source_file b906242d.txt
_cod_data_source_block complex1
_cod_depositor_comments
;
The following automatic conversions were performed:
'_symmetry_cell_setting' value 'Monoclinic' changed to 'monoclinic'
according to '/home/saulius/struct/CIF-dictionaries/cif_core.dic'
dictionary named 'cif_core.dic' version 2.4.1 from 2010-06-29.

Automatic conversion script
Id: cif_fix_enum 1527 2010-12-29 10:47:43Z saulius 
;
_cod_original_sg_symbol_H-M 'P2(1)/c '
_cod_database_code 7002112

loop_
_symmetry_equiv_pos_as_xyz
'x, y, z'
'-x, y+1/2, -z+1/2'
'-x, -y, -z'
'x, -y-1/2, z-1/2'

loop_
_atom_site_label
_atom_site_type_symbol
_atom_site_fract_x
_atom_site_fract_y
_atom_site_fract_z
_atom_site_U_iso_or_equiv
_atom_site_adp_type
_atom_site_occupancy
_atom_site_symmetry_multiplicity
_atom_site_calc_flag
_atom_site_refinement_flags
_atom_site_disorder_assembly
_atom_site_disorder_group
Co1 Co 0.27008(4) 0.16647(3) 0.34668(3) 0.03110(15) Uani 1 1 d . . .
Cl1 Cl 0.21902(8) 0.24718(6) 0.20061(7) 0.0461(2) Uani 1 1 d . . .
Cl2 Cl 0.38027(8) 0.06058(7) 0.26758(8) 0.0525(3) Uani 1 1 d . . .
F1 F 0.3697(3) 0.6711(3) 0.3657(3) 0.1159(12) Uani 1 1 d . A .
F2 F 0.1075(2) 0.7022(3) 0.3568(3) 0.1189(13) Uani 1 1 d . A .
F3 F 0.2573(7) 0.7787(5) 0.3933(12) 0.121(4) Uani 0.546(11) 1 d P A 1
F4 F 0.2495(9) 0.6989(9) 0.2435(8) 0.106(4) Uani 0.546(11) 1 d P A 1
F5 F 0.2331(7) 0.5670(5) 0.3259(7) 0.104(3) Uani 0.546(11) 1 d P A 1
F6 F 0.2347(8) 0.6410(8) 0.4740(5) 0.090(3) Uani 0.546(11) 1 d P A 1
F3' F 0.2482(8) 0.7524(12) 0.4665(7) 0.117(5) Uani 0.454(11) 1 d P A 2
F4' F 0.2454(10) 0.7957(9) 0.3078(12) 0.140(5) Uani 0.454(11) 1 d P A 2
F5' F 0.2169(13) 0.6519(13) 0.2556(11) 0.145(8) Uani 0.454(11) 1 d P A 2
F6' F 0.2159(12) 0.6065(10) 0.4212(16) 0.169(8) Uani 0.454(11) 1 d P A 2
N1 N 0.2276(2) 0.02665(19) 0.4839(2) 0.0412(7) Uani 1 1 d . . .
N2 N 0.3747(2) 0.0923(2) 0.5485(2) 0.0409(7) Uani 1 1 d . . .
N3 N 0.1500(2) 0.07351(19) 0.3319(2) 0.0365(7) Uani 1 1 d . . .
N4 N 0.0738(3) -0.0590(2) 0.4168(3) 0.0544(9) Uani 1 1 d . . .
N5 N 0.2502(2) 0.33410(18) 0.4471(2) 0.0369(7) Uani 1 1 d . . .
N6 N 0.0821(2) 0.2823(2) 0.4380(2) 0.0386(7) Uani 1 1 d . . .
N7 N 0.3897(2) 0.25814(19) 0.3688(2) 0.0345(6) Uani 1 1 d . . .
N8 N 0.4252(3) 0.4083(2) 0.4454(2) 0.0490(8) Uani 1 1 d . . .
P1 P 0.23921(10) 0.68416(11) 0.36097(9) 0.0705(4) Uani 1 1 d . . .
C1 C 0.3015(3) 0.0984(2) 0.4702(2) 0.0330(7) Uani 1 1 d . . .
C2 C 0.3471(3) 0.0172(3) 0.6107(3) 0.0535(10) Uani 1 1 d . . .
H2 H 0.3859 -0.0007 0.6704 0.064 Uiso 1 1 calc R . .
C3 C 0.2565(3) -0.0244(3) 0.5710(3) 0.0562(11) Uani 1 1 d . . .
H3 H 0.2199 -0.0769 0.5960 0.067 Uiso 1 1 calc R . .
C4 C 0.1448(3) 0.0113(2) 0.4078(3) 0.0405(8) Uani 1 1 d . . .
C5 C 0.0011(4) -0.0694(3) 0.3373(4) 0.0616(12) Uani 1 1 d . . .
H5 H -0.0506 -0.1185 0.3385 0.074 Uiso 1 1 calc R . .
C6 C -0.0007(3) -0.0120(3) 0.2553(3) 0.0594(11) Uani 1 1 d . . .
H6 H -0.0519 -0.0216 0.2010 0.071 Uiso 1 1 calc R . .
C7 C 0.0755(3) 0.0613(3) 0.2543(3) 0.0495(10) Uani 1 1 d . . .
H7 H 0.0749 0.1024 0.1993 0.059 Uiso 1 1 calc R . .
C8 C 0.4715(3) 0.1533(3) 0.5715(3) 0.0578(11) Uani 1 1 d . . .
H8A H 0.5149 0.1593 0.5122 0.087 Uiso 1 1 calc R . .
H8B H 0.5171 0.1261 0.6258 0.087 Uiso 1 1 calc R . .
H8C H 0.4461 0.2146 0.5916 0.087 Uiso 1 1 calc R . .
C9 C 0.1860(3) 0.2596(2) 0.4151(2) 0.0331(7) Uani 1 1 d . . .
C10 C 0.1848(3) 0.4036(3) 0.4899(3) 0.0455(9) Uani 1 1 d . . .
H10 H 0.2092 0.4610 0.5172 0.055 Uiso 1 1 calc R . .
C11 C 0.0805(3) 0.3713(3) 0.4838(3) 0.0434(9) Uani 1 1 d . . .
H11 H 0.0175 0.4024 0.5061 0.052 Uiso 1 1 calc R . .
C12 C 0.3622(3) 0.3356(2) 0.4208(2) 0.0354(8) Uani 1 1 d . . .
C13 C 0.5294(3) 0.4046(3) 0.4116(3) 0.0552(11) Uani 1 1 d . . .
H13 H 0.5785 0.4540 0.4271 0.066 Uiso 1 1 calc R . .
C14 C 0.5661(3) 0.3305(3) 0.3551(3) 0.0514(10) Uani 1 1 d . . .
H14 H 0.6382 0.3300 0.3313 0.062 Uiso 1 1 calc R . .
C15 C 0.4943(3) 0.2575(3) 0.3345(3) 0.0438(9) Uani 1 1 d . . .
H15 H 0.5178 0.2066 0.2962 0.053 Uiso 1 1 calc R . .
C16 C -0.0206(3) 0.2303(3) 0.4102(3) 0.0569(11) Uani 1 1 d . . .
H16A H -0.0254 0.2203 0.3381 0.085 Uiso 1 1 calc R . .
H16B H -0.0843 0.2661 0.4300 0.085 Uiso 1 1 calc R . .
H16C H -0.0195 0.1703 0.4443 0.085 Uiso 1 1 calc R . .

loop_
_atom_site_aniso_label
_atom_site_aniso_U_11
_atom_site_aniso_U_22
_atom_site_aniso_U_33
_atom_site_aniso_U_23
_atom_site_aniso_U_13
_atom_site_aniso_U_12
Co1 0.0323(3) 0.0313(2) 0.0298(2) -0.00226(19) 0.00161(18) -0.00318(19)
Cl1 0.0521(6) 0.0494(5) 0.0364(5) 0.0058(4) -0.0015(4) -0.0006(4)
Cl2 0.0502(6) 0.0480(5) 0.0599(6) -0.0148(5) 0.0093(5) 0.0039(4)
F1 0.0576(18) 0.174(4) 0.117(3) -0.024(3) 0.0139(18) -0.006(2)
F2 0.0524(17) 0.208(4) 0.095(2) 0.022(3) -0.0082(16) -0.018(2)
F3 0.118(6) 0.059(4) 0.183(13) -0.026(6) -0.029(9) -0.011(4)
F4 0.095(6) 0.155(10) 0.068(5) 0.045(7) 0.010(4) -0.026(6)
F5 0.137(6) 0.083(5) 0.093(5) -0.026(4) 0.020(4) -0.029(4)
F6 0.091(5) 0.131(8) 0.048(3) -0.003(4) 0.008(3) 0.021(5)
F3' 0.071(5) 0.207(14) 0.072(6) -0.058(7) -0.003(5) 0.003(6)
F4' 0.147(9) 0.121(9) 0.157(11) 0.059(9) 0.064(8) -0.007(6)
F5' 0.130(11) 0.198(18) 0.106(13) -0.103(13) -0.023(8) 0.043(10)
F6' 0.174(11) 0.096(10) 0.24(2) 0.110(13) 0.019(14) -0.018(8)
N1 0.0427(17) 0.0358(16) 0.0446(17) 0.0075(14) -0.0023(14) -0.0029(13)
N2 0.0410(17) 0.0448(17) 0.0365(16) 0.0035(14) -0.0029(13) -0.0005(14)
N3 0.0354(16) 0.0369(15) 0.0371(16) -0.0045(13) -0.0007(13) -0.0039(12)
N4 0.051(2) 0.0401(18) 0.072(2) 0.0044(16) 0.0006(18) -0.0144(15)
N5 0.0431(17) 0.0322(15) 0.0356(16) -0.0044(12) 0.0042(13) -0.0018(13)
N6 0.0373(17) 0.0458(17) 0.0329(15) 0.0003(13) 0.0042(13) 0.0021(13)
N7 0.0358(16) 0.0379(15) 0.0299(15) -0.0004(12) 0.0034(12) -0.0035(12)
N8 0.050(2) 0.0427(18) 0.054(2) -0.0094(15) 0.0048(16) -0.0151(15)
P1 0.0495(7) 0.1104(11) 0.0517(7) 0.0018(7) 0.0037(5) -0.0218(7)
C1 0.0344(18) 0.0304(17) 0.0343(18) -0.0024(14) 0.0027(15) -0.0029(14)
C2 0.058(3) 0.056(2) 0.045(2) 0.0143(19) -0.0059(19) 0.003(2)
C3 0.058(3) 0.050(2) 0.060(3) 0.023(2) -0.001(2) -0.007(2)
C4 0.039(2) 0.0337(19) 0.049(2) -0.0015(17) 0.0036(17) -0.0008(15)
C5 0.051(3) 0.047(2) 0.086(3) -0.011(2) 0.003(2) -0.020(2)
C6 0.049(2) 0.066(3) 0.062(3) -0.019(2) -0.008(2) -0.015(2)
C7 0.046(2) 0.058(2) 0.044(2) -0.0069(18) -0.0062(18) -0.0062(19)
C8 0.051(2) 0.073(3) 0.048(2) 0.006(2) -0.0160(19) -0.014(2)
C9 0.0385(19) 0.0345(18) 0.0264(17) 0.0034(14) 0.0028(14) -0.0021(15)
C10 0.061(3) 0.0336(19) 0.042(2) -0.0073(16) 0.0079(18) 0.0023(17)
C11 0.050(2) 0.043(2) 0.037(2) -0.0013(16) 0.0082(17) 0.0108(18)
C12 0.0379(19) 0.0372(19) 0.0314(17) 0.0004(15) 0.0024(15) -0.0048(15)
C13 0.051(3) 0.056(2) 0.059(3) -0.008(2) 0.007(2) -0.023(2)
C14 0.040(2) 0.062(3) 0.053(2) -0.004(2) 0.0097(18) -0.0129(19)
C15 0.045(2) 0.046(2) 0.041(2) -0.0042(17) 0.0083(17) -0.0048(17)
C16 0.040(2) 0.058(3) 0.074(3) -0.004(2) 0.009(2) -0.0059(19)

loop_
_atom_type_symbol
_atom_type_description
_atom_type_scat_dispersion_real
_atom_type_scat_dispersion_imag
_atom_type_scat_source
C C 0.0033 0.0016 'International Tables Vol C Tables 4.2.6.8 and 6.1.1.4'
H H 0.0000 0.0000 'International Tables Vol C Tables 4.2.6.8 and 6.1.1.4'
N N 0.0061 0.0033 'International Tables Vol C Tables 4.2.6.8 and 6.1.1.4'
F F 0.0171 0.0103 'International Tables Vol C Tables 4.2.6.8 and 6.1.1.4'
P P 0.1023 0.0942 'International Tables Vol C Tables 4.2.6.8 and 6.1.1.4'
Cl Cl 0.1484 0.1585 'International Tables Vol C Tables 4.2.6.8 and 6.1.1.4'
Co Co 0.3494 0.9721 'International Tables Vol C Tables 4.2.6.8 and 6.1.1.4'

loop_
_geom_angle_atom_site_label_1
_geom_angle_atom_site_label_2
_geom_angle_atom_site_label_3
_geom_angle
_geom_angle_site_symmetry_1
_geom_angle_site_symmetry_3
_geom_angle_publ_flag
C9 Co1 C1 91.91(14) . . ?
C9 Co1 N7 82.37(13) . . ?
C1 Co1 N7 95.37(12) . . ?
C9 Co1 N3 96.47(13) . . ?
C1 Co1 N3 82.02(13) . . ?
N7 Co1 N3 177.12(12) . . ?
C9 Co1 Cl2 176.42(10) . . ?
C1 Co1 Cl2 87.87(10) . . ?
N7 Co1 Cl2 94.09(9) . . ?
N3 Co1 Cl2 87.04(9) . . ?
C9 Co1 Cl1 85.78(10) . . ?
C1 Co1 Cl1 175.89(10) . . ?
N7 Co1 Cl1 87.70(8) . . ?
N3 Co1 Cl1 94.86(9) . . ?
Cl2 Co1 Cl1 94.65(4) . . ?
C1 N1 C3 111.0(3) . . ?
C1 N1 C4 117.7(3) . . ?
C3 N1 C4 131.1(3) . . ?
C1 N2 C2 110.0(3) . . ?
C1 N2 C8 127.6(3) . . ?
C2 N2 C8 122.3(3) . . ?
C4 N3 C7 115.8(3) . . ?
C4 N3 Co1 115.3(2) . . ?
C7 N3 Co1 128.8(3) . . ?
C4 N4 C5 114.2(3) . . ?
C9 N5 C10 110.8(3) . . ?
C9 N5 C12 117.9(3) . . ?
C10 N5 C12 130.7(3) . . ?
C9 N6 C11 110.3(3) . . ?
C9 N6 C16 127.1(3) . . ?
C11 N6 C16 122.3(3) . . ?
C12 N7 C15 115.4(3) . . ?
C12 N7 Co1 115.3(2) . . ?
C15 N7 Co1 129.2(2) . . ?
C12 N8 C13 114.8(3) . . ?
F6' P1 F3 127.3(10) . . ?
F6' P1 F5' 105.1(12) . . ?
F3 P1 F5' 126.4(9) . . ?
F6' P1 F1 96.2(6) . . ?
F3 P1 F1 87.8(4) . . ?
F5' P1 F1 98.0(6) . . ?
F6' P1 F4 133.9(10) . . ?
F3 P1 F4 98.8(7) . . ?
F5' P1 F4 29.8(7) . . ?
F1 P1 F4 86.2(5) . . ?
F6' P1 F2 85.6(6) . . ?
F3 P1 F2 89.8(4) . . ?
F5' P1 F2 83.1(6) . . ?
F1 P1 F2 177.5(2) . . ?
F4 P1 F2 93.7(5) . . ?
F6' P1 F6 32.7(8) . . ?
F3 P1 F6 95.2(6) . . ?
F5' P1 F6 137.8(9) . . ?
F1 P1 F6 89.6(4) . . ?
F4 P1 F6 165.2(6) . . ?
F2 P1 F6 91.1(4) . . ?
F6' P1 F3' 89.4(9) . . ?
F3 P1 F3' 37.9(5) . . ?
F5' P1 F3' 162.3(9) . . ?
F1 P1 F3' 90.4(3) . . ?
F4 P1 F3' 136.7(7) . . ?
F2 P1 F3' 87.9(4) . . ?
F6 P1 F3' 57.4(5) . . ?
F6' P1 F5 52.1(9) . . ?
F3 P1 F5 173.4(5) . . ?
F5' P1 F5 56.3(7) . . ?
F1 P1 F5 85.8(3) . . ?
F4 P1 F5 82.4(5) . . ?
F2 P1 F5 96.6(3) . . ?
F6 P1 F5 83.2(4) . . ?
F3' P1 F5 140.4(6) . . ?
F6' P1 F4' 164.8(9) . . ?
F3 P1 F4' 41.6(6) . . ?
F5' P1 F4' 84.8(8) . . ?
F1 P1 F4' 93.7(4) . . ?
F4 P1 F4' 58.2(6) . . ?
F2 P1 F4' 84.2(4) . . ?
F6 P1 F4' 136.3(6) . . ?
F3' P1 F4' 79.1(7) . . ?
F5 P1 F4' 140.5(6) . . ?
N2 C1 N1 105.0(3) . . ?
N2 C1 Co1 142.4(3) . . ?
N1 C1 Co1 112.6(2) . . ?
C3 C2 N2 108.6(3) . . ?
C2 C3 N1 105.4(3) . . ?
N4 C4 N3 128.1(3) . . ?
N4 C4 N1 119.5(3) . . ?
N3 C4 N1 112.4(3) . . ?
N4 C5 C6 123.1(4) . . ?
C5 C6 C7 118.1(4) . . ?
N3 C7 C6 120.5(4) . . ?
N6 C9 N5 105.2(3) . . ?
N6 C9 Co1 142.2(3) . . ?
N5 C9 Co1 112.4(2) . . ?
C11 C10 N5 106.0(3) . . ?
C10 C11 N6 107.8(3) . . ?
N8 C12 N7 128.2(3) . . ?
N8 C12 N5 119.9(3) . . ?
N7 C12 N5 111.9(3) . . ?
N8 C13 C14 122.3(3) . . ?
C15 C14 C13 118.4(4) . . ?
N7 C15 C14 120.9(3) . . ?

loop_
_geom_bond_atom_site_label_1
_geom_bond_atom_site_label_2
_geom_bond_distance
_geom_bond_site_symmetry_2
_geom_bond_publ_flag
Co1 C9 1.907(3) . ?
Co1 C1 1.915(3) . ?
Co1 N7 1.942(3) . ?
Co1 N3 1.950(3) . ?
Co1 Cl2 2.2777(10) . ?
Co1 Cl1 2.2973(10) . ?
F1 P1 1.569(3) . ?
F2 P1 1.593(3) . ?
F3 P1 1.417(7) . ?
F4 P1 1.573(10) . ?
F5 P1 1.723(7) . ?
F6 P1 1.613(8) . ?
F3' P1 1.692(9) . ?
F4' P1 1.730(10) . ?
F5' P1 1.475(11) . ?
F6' P1 1.391(9) . ?
N1 C1 1.362(4) . ?
N1 C3 1.387(5) . ?
N1 C4 1.394(4) . ?
N2 C1 1.326(4) . ?
N2 C2 1.391(5) . ?
N2 C8 1.465(5) . ?
N3 C4 1.336(4) . ?
N3 C7 1.337(4) . ?
N4 C4 1.317(4) . ?
N4 C5 1.339(5) . ?
N5 C9 1.360(4) . ?
N5 C10 1.391(4) . ?
N5 C12 1.397(4) . ?
N6 C9 1.331(4) . ?
N6 C11 1.398(4) . ?
N6 C16 1.463(5) . ?
N7 C12 1.341(4) . ?
N7 C15 1.349(4) . ?
N8 C12 1.308(4) . ?
N8 C13 1.342(5) . ?
C2 C3 1.320(6) . ?
C5 C6 1.351(6) . ?
C6 C7 1.380(5) . ?
C10 C11 1.327(5) . ?
C13 C14 1.369(6) . ?
C14 C15 1.362(5) . ?

loop_
_geom_torsion_atom_site_label_1
_geom_torsion_atom_site_label_2
_geom_torsion_atom_site_label_3
_geom_torsion_atom_site_label_4
_geom_torsion
_geom_torsion_site_symmetry_1
_geom_torsion_site_symmetry_2
_geom_torsion_site_symmetry_3
_geom_torsion_site_symmetry_4
_geom_torsion_publ_flag
C9 Co1 N3 C4 -90.6(3) . . . . ?
C1 Co1 N3 C4 0.4(2) . . . . ?
N7 Co1 N3 C4 -25(2) . . . . ?
Cl2 Co1 N3 C4 88.7(2) . . . . ?
Cl1 Co1 N3 C4 -176.9(2) . . . . ?
C9 Co1 N3 C7 92.5(3) . . . . ?
C1 Co1 N3 C7 -176.5(3) . . . . ?
N7 Co1 N3 C7 159(2) . . . . ?
Cl2 Co1 N3 C7 -88.3(3) . . . . ?
Cl1 Co1 N3 C7 6.2(3) . . . . ?
C9 Co1 N7 C12 2.5(2) . . . . ?
C1 Co1 N7 C12 -88.7(2) . . . . ?
N3 Co1 N7 C12 -64(2) . . . . ?
Cl2 Co1 N7 C12 -176.9(2) . . . . ?
Cl1 Co1 N7 C12 88.6(2) . . . . ?
C9 Co1 N7 C15 -173.4(3) . . . . ?
C1 Co1 N7 C15 95.4(3) . . . . ?
N3 Co1 N7 C15 120(2) . . . . ?
Cl2 Co1 N7 C15 7.2(3) . . . . ?
Cl1 Co1 N7 C15 -87.3(3) . . . . ?
C2 N2 C1 N1 0.0(4) . . . . ?
C8 N2 C1 N1 -179.4(3) . . . . ?
C2 N2 C1 Co1 -175.6(3) . . . . ?
C8 N2 C1 Co1 5.0(6) . . . . ?
C3 N1 C1 N2 -0.5(4) . . . . ?
C4 N1 C1 N2 -175.3(3) . . . . ?
C3 N1 C1 Co1 176.6(3) . . . . ?
C4 N1 C1 Co1 1.8(4) . . . . ?
C9 Co1 C1 N2 -89.5(4) . . . . ?
N7 Co1 C1 N2 -7.0(4) . . . . ?
N3 Co1 C1 N2 174.2(4) . . . . ?
Cl2 Co1 C1 N2 86.9(4) . . . . ?
Cl1 Co1 C1 N2 -145.2(11) . . . . ?
C9 Co1 C1 N1 95.1(2) . . . . ?
N7 Co1 C1 N1 177.6(2) . . . . ?
N3 Co1 C1 N1 -1.2(2) . . . . ?
Cl2 Co1 C1 N1 -88.5(2) . . . . ?
Cl1 Co1 C1 N1 39.4(15) . . . . ?
C1 N2 C2 C3 0.5(5) . . . . ?
C8 N2 C2 C3 179.9(4) . . . . ?
N2 C2 C3 N1 -0.7(5) . . . . ?
C1 N1 C3 C2 0.8(5) . . . . ?
C4 N1 C3 C2 174.6(4) . . . . ?
C5 N4 C4 N3 2.3(6) . . . . ?
C5 N4 C4 N1 -177.2(3) . . . . ?
C7 N3 C4 N4 -1.8(5) . . . . ?
Co1 N3 C4 N4 -179.1(3) . . . . ?
C7 N3 C4 N1 177.8(3) . . . . ?
Co1 N3 C4 N1 0.5(4) . . . . ?
C1 N1 C4 N4 178.1(3) . . . . ?
C3 N1 C4 N4 4.6(6) . . . . ?
C1 N1 C4 N3 -1.5(4) . . . . ?
C3 N1 C4 N3 -175.0(4) . . . . ?
C4 N4 C5 C6 -1.0(6) . . . . ?
N4 C5 C6 C7 -0.6(7) . . . . ?
C4 N3 C7 C6 -0.1(5) . . . . ?
Co1 N3 C7 C6 176.8(3) . . . . ?
C5 C6 C7 N3 1.2(6) . . . . ?
C11 N6 C9 N5 0.4(4) . . . . ?
C16 N6 C9 N5 173.3(3) . . . . ?
C11 N6 C9 Co1 -173.4(3) . . . . ?
C16 N6 C9 Co1 -0.4(6) . . . . ?
C10 N5 C9 N6 -0.2(4) . . . . ?
C12 N5 C9 N6 -171.8(3) . . . . ?
C10 N5 C9 Co1 175.7(2) . . . . ?
C12 N5 C9 Co1 4.1(4) . . . . ?
C1 Co1 C9 N6 -94.8(4) . . . . ?
N7 Co1 C9 N6 170.0(4) . . . . ?
N3 Co1 C9 N6 -12.7(4) . . . . ?
Cl2 Co1 C9 N6 179(64) . . . . ?
Cl1 Co1 C9 N6 81.8(4) . . . . ?
C1 Co1 C9 N5 91.7(2) . . . . ?
N7 Co1 C9 N5 -3.5(2) . . . . ?
N3 Co1 C9 N5 173.9(2) . . . . ?
Cl2 Co1 C9 N5 5.4(18) . . . . ?
Cl1 Co1 C9 N5 -91.7(2) . . . . ?
C9 N5 C10 C11 0.0(4) . . . . ?
C12 N5 C10 C11 170.1(3) . . . . ?
N5 C10 C11 N6 0.3(4) . . . . ?
C9 N6 C11 C10 -0.4(4) . . . . ?
C16 N6 C11 C10 -173.8(3) . . . . ?
C13 N8 C12 N7 1.6(5) . . . . ?
C13 N8 C12 N5 -176.5(3) . . . . ?
C15 N7 C12 N8 -2.7(5) . . . . ?
Co1 N7 C12 N8 -179.2(3) . . . . ?
C15 N7 C12 N5 175.5(3) . . . . ?
Co1 N7 C12 N5 -1.0(3) . . . . ?
C9 N5 C12 N8 176.3(3) . . . . ?
C10 N5 C12 N8 6.8(5) . . . . ?
C9 N5 C12 N7 -2.0(4) . . . . ?
C10 N5 C12 N7 -171.6(3) . . . . ?
C12 N8 C13 C14 0.5(6) . . . . ?
N8 C13 C14 C15 -1.3(6) . . . . ?
C12 N7 C15 C14 1.7(5) . . . . ?
Co1 N7 C15 C14 177.6(3) . . . . ?
C13 C14 C15 N7 0.0(6) . . . . ?
